data_1533104
loop_
_publ_author_name
'Dubrovinskii, L.S.'
'Dubrovinskaya, N.A.'
'McCammon, C.'
'Dmitriev, V.'
'Rozenberg, G.Kh.'
'Le Bihan, T.'
'Osorio-Guillen, J.M.'
'Johansson, B.'
'Weber, H.P.'

_publ_section_title
;
 The structure of the metallic high-pressure Fe3 O4 polymorph:
 experimental and theoretical study
;
_journal_name_full 'Journal of Physics: Condensed Matter'
_journal_page_first 7697
_journal_page_last 7706
_journal_volume 15
_journal_year 2003
_chemical_formula_sum 'Fe3 O4'
_space_group_IT_number 63
_symmetry_space_group_name_Hall '-B 2 2b'
_symmetry_space_group_name_H-M 'B b m m'
_cell_angle_alpha 90
_cell_angle_beta 90
_cell_angle_gamma 90
_cell_formula_units_Z 4
_cell_length_a 9.326
_cell_length_b 9.288
_cell_length_c 2.7555
_cell_volume 238.681
_citation_journal_id_ASTM JCOMEL
_cod_data_source_file Dubrovinskii_JCOMEL_2003_1557.cif
_cod_data_source_block Fe3O4
_cod_original_cell_volume 238.6811
_cod_original_sg_symbol_Hall '-C 2c 2 (y,z,x)'
_cod_database_code 1533104

loop_
_symmetry_equiv_pos_as_xyz
x,y,z
-x,y+1/2,-z
-x,-y,z
x,-y+1/2,-z
-x,-y,-z
x,-y-1/2,z
x,y,-z
-x,y-1/2,z
x+1/2,y,z+1/2
-x+1/2,y+1/2,-z+1/2
-x+1/2,-y,z+1/2
x+1/2,-y+1/2,-z+1/2
-x+1/2,-y,-z+1/2
x+1/2,-y-1/2,z+1/2
x+1/2,y,-z+1/2
-x+1/2,y-1/2,z+1/2

loop_
_atom_site_label
_atom_site_type_symbol
_atom_site_fract_x
_atom_site_fract_y
_atom_site_fract_z
_atom_site_occupancy
_atom_site_U_iso_or_equiv
Fe1 Fe+2 0.373 0.25 0 1 0.0
O3 O-2 0.5 0 0 1 0.0
O1 O-2 0.028 0.25 0 1 0.0
O2 O-2 0.221 0.62 0 1 0.0
Fe2 Fe+3 0.128 0.071 0 1 0.0
